data_2236373
loop_
_publ_author_name
'Hu, Peng Fei'
'Zheng, Ying'
'Wang, Wen Xi'

_publ_section_title
;
 2-Hydroxyethanaminium 2-methyl-5-nitrobenzenesulfonate
;
_journal_coeditor_code IS5129
_journal_issue 9
_journal_name_full 'Acta Crystallographica Section E'
_journal_page_first o2806
_journal_paper_doi 10.1107/S160053681203382X
_journal_volume 68
_journal_year 2012
_chemical_formula_iupac 'C2 H8 N O +, C7 H6 N O5 S -'
_chemical_formula_moiety 'C2 H8 N O +, C7 H6 N O5 S -'
_chemical_formula_sum 'C9 H14 N2 O6 S'
_chemical_formula_weight 278.29
_chemical_melting_point_lt 424
_chemical_name_systematic
;
2-hydroxyethanaminium 2-methyl-5-nitrobenzenesulfonate
;
_space_group_IT_number 14
_symmetry_cell_setting monoclinic
_symmetry_space_group_name_Hall '-P 2ybc'
_symmetry_space_group_name_H-M 'P 1 21/c 1'
_atom_sites_solution_hydrogens geom
_atom_sites_solution_primary direct
_atom_sites_solution_secondary difmap
_audit_creation_method SHELXL-97
_cell_angle_alpha 90.00
_cell_angle_beta 103.0710(10)
_cell_angle_gamma 90.00
_cell_formula_units_Z 4
_cell_length_a 14.8130(5)
_cell_length_b 9.5617(4)
_cell_length_c 8.6697(3)
_cell_measurement_reflns_used 1766
_cell_measurement_temperature 293(2)
_cell_measurement_theta_max 17.61
_cell_measurement_theta_min 1.63
_cell_volume 1196.14(8)
_computing_cell_refinement 'SAINT (Bruker, 2007)'
_computing_data_collection 'SMART (Bruker, 2007)'
_computing_data_reduction 'SAINT (Bruker, 2007)'
_computing_molecular_graphics 'SHELXTL (Sheldrick, 2008)'
_computing_publication_material 'SHELXL97 (Sheldrick, 2008)'
_computing_structure_refinement 'SHELXL97 (Sheldrick, 2008)'
_computing_structure_solution 'SHELXS97 (Sheldrick, 2008)'
_diffrn_ambient_temperature 293(2)
_diffrn_measured_fraction_theta_full 0.999
_diffrn_measured_fraction_theta_max 0.999
_diffrn_measurement_device_type 'Bruker SMART APEX CCD'
_diffrn_measurement_method '\f and \w scans'
_diffrn_radiation_monochromator graphite
_diffrn_radiation_source 'sealed tube'
_diffrn_radiation_type MoK\a
_diffrn_radiation_wavelength 0.71073
_diffrn_reflns_av_R_equivalents 0.0320
_diffrn_reflns_av_sigmaI/netI 0.0287
_diffrn_reflns_limit_h_max 19
_diffrn_reflns_limit_h_min -19
_diffrn_reflns_limit_k_max 12
_diffrn_reflns_limit_k_min -12
_diffrn_reflns_limit_l_max 11
_diffrn_reflns_limit_l_min -11
_diffrn_reflns_number 11263
_diffrn_reflns_theta_full 27.48
_diffrn_reflns_theta_max 27.48
_diffrn_reflns_theta_min 3.22
_exptl_absorpt_coefficient_mu 0.294
_exptl_absorpt_correction_T_max 0.910
_exptl_absorpt_correction_T_min 0.873
_exptl_absorpt_correction_type multi-scan
_exptl_absorpt_process_details '(SADABS; Bruker, 2002)'
_exptl_crystal_colour colorless
_exptl_crystal_density_diffrn 1.545
_exptl_crystal_density_method 'not measured'
_exptl_crystal_description prism
_exptl_crystal_F_000 584
_exptl_crystal_size_max 0.32
_exptl_crystal_size_mid 0.30
_exptl_crystal_size_min 0.28
_refine_diff_density_max 0.282
_refine_diff_density_min -0.394
_refine_ls_extinction_coef 0.095(5)
_refine_ls_extinction_expression Fc^*^=kFc[1+0.001xFc^2^\l^3^/sin(2\q)]^-1/4^
_refine_ls_extinction_method 'SHELXL97 (Sheldrick, 2008)'
_refine_ls_goodness_of_fit_ref 1.111
_refine_ls_hydrogen_treatment mixed
_refine_ls_matrix_type full
_refine_ls_number_parameters 181
_refine_ls_number_reflns 2739
_refine_ls_number_restraints 1
_refine_ls_restrained_S_all 1.111
_refine_ls_R_factor_all 0.0377
_refine_ls_R_factor_gt 0.0364
_refine_ls_shift/su_max 0.001
_refine_ls_shift/su_mean 0.000
_refine_ls_structure_factor_coef Fsqd
_refine_ls_weighting_details 'calc w=1/[\s^2^(Fo^2^)+(0.0532P)^2^+0.3420P] where P=(Fo^2^+2Fc^2^)/3'
_refine_ls_weighting_scheme calc
_refine_ls_wR_factor_gt 0.0937
_refine_ls_wR_factor_ref 0.0947
_reflns_number_gt 2620
_reflns_number_total 2739
_reflns_threshold_expression >2sigma(I)
_cod_data_source_file is5129.cif
_cod_data_source_block I
_cod_original_sg_symbol_H-M 'P 21/c'
_cod_database_code 2236373
_cod_database_fobs_code 2236373

loop_
_symmetry_equiv_pos_as_xyz
'x, y, z'
'-x, y+1/2, -z+1/2'
'-x, -y, -z'
'x, -y-1/2, z-1/2'

loop_
_atom_site_type_symbol
_atom_site_label
_atom_site_fract_x
_atom_site_fract_y
_atom_site_fract_z
_atom_site_U_iso_or_equiv
_atom_site_adp_type
_atom_site_calc_flag
_atom_site_refinement_flags
_atom_site_occupancy
_atom_site_symmetry_multiplicity
S S1 0.320970(19) 0.93470(3) 0.27057(3) 0.02240(13) Uani d . 1 1
O O1 0.16252(9) 0.44692(11) 0.12844(15) 0.0467(3) Uani d . 1 1
O O2 0.07025(8) 0.46497(13) -0.10098(15) 0.0484(3) Uani d . 1 1
O O3 0.37472(7) 1.00898(11) 0.17553(11) 0.0346(2) Uani d . 1 1
O O4 0.28710(7) 1.02587(12) 0.37875(11) 0.0359(3) Uani d . 1 1
O O5 0.37141(7) 0.81368(10) 0.35012(11) 0.0328(2) Uani d . 1 1
N N1 0.12202(8) 0.51582(12) 0.01568(14) 0.0321(3) Uani d . 1 1
C C1 0.22210(8) 0.86643(13) 0.13486(13) 0.0217(2) Uani d . 1 1
C C2 0.15933(9) 0.95606(13) 0.03584(15) 0.0265(3) Uani d . 1 1
C C3 0.08519(9) 0.89425(16) -0.07087(16) 0.0339(3) Uani d . 1 1
H H3 0.0427 0.9514 -0.1376 0.041 Uiso calc R 1 1
C C4 0.07288(9) 0.75096(16) -0.08063(16) 0.0328(3) Uani d . 1 1
H H4 0.0236 0.7118 -0.1537 0.039 Uiso calc R 1 1
C C5 0.13542(8) 0.66756(13) 0.02065(15) 0.0262(3) Uani d . 1 1
C C6 0.21014(8) 0.72276(13) 0.12945(14) 0.0243(3) Uani d . 1 1
H H6 0.2513 0.6646 0.1973 0.029 Uiso calc R 1 1
C C7 0.16737(11) 1.11277(15) 0.04080(19) 0.0385(3) Uani d . 1 1
H H7A 0.1641 1.1457 0.1440 0.046 Uiso calc R 1 1
H H7B 0.1176 1.1527 -0.0372 0.046 Uiso calc R 1 1
H H7C 0.2256 1.1400 0.0188 0.046 Uiso calc R 1 1
O O6 0.59657(8) 0.94383(12) 0.32575(13) 0.0407(3) Uani d D 1 1
N N2 0.49673(8) 0.71679(12) 0.15377(14) 0.0282(2) Uani d . 1 1
C C8 0.55294(10) 0.81663(14) 0.08550(15) 0.0304(3) Uani d . 1 1
H H8A 0.5137 0.8929 0.0360 0.037 Uiso calc R 1 1
H H8B 0.5771 0.7698 0.0040 0.037 Uiso calc R 1 1
C C9 0.63225(10) 0.87505(16) 0.20792(17) 0.0351(3) Uani d . 1 1
H H9A 0.6734 0.8001 0.2552 0.042 Uiso calc R 1 1
H H9B 0.6673 0.9405 0.1589 0.042 Uiso calc R 1 1
H H6' 0.6382(11) 0.954(2) 0.4039(17) 0.048(5) Uiso d D 1 1
H H2A 0.4547(16) 0.683(2) 0.072(3) 0.058(6) Uiso d . 1 1
H H2B 0.4688(14) 0.753(2) 0.220(2) 0.046(5) Uiso d . 1 1
H H2C 0.5324(13) 0.646(2) 0.208(2) 0.044(5) Uiso d . 1 1

loop_
_atom_site_aniso_label
_atom_site_aniso_U_11
_atom_site_aniso_U_22
_atom_site_aniso_U_33
_atom_site_aniso_U_12
_atom_site_aniso_U_13
_atom_site_aniso_U_23
S1 0.01922(18) 0.02454(19) 0.02070(18) -0.00232(10) -0.00124(12) -0.00248(10)
O1 0.0523(7) 0.0270(5) 0.0529(7) -0.0034(5) -0.0043(6) 0.0035(5)
O2 0.0415(6) 0.0386(6) 0.0560(7) -0.0100(5) -0.0078(5) -0.0182(5)
O3 0.0285(5) 0.0414(6) 0.0327(5) -0.0116(4) 0.0039(4) 0.0007(4)
O4 0.0347(5) 0.0421(6) 0.0287(5) 0.0010(4) 0.0021(4) -0.0130(4)
O5 0.0274(5) 0.0326(5) 0.0316(5) 0.0020(4) -0.0079(4) 0.0026(4)
N1 0.0255(5) 0.0279(6) 0.0408(6) -0.0046(4) 0.0030(5) -0.0070(5)
C1 0.0180(5) 0.0247(6) 0.0207(5) -0.0007(4) 0.0005(4) -0.0020(4)
C2 0.0238(6) 0.0258(6) 0.0273(6) 0.0019(5) 0.0003(5) 0.0003(5)
C3 0.0266(6) 0.0339(7) 0.0340(7) 0.0046(5) -0.0082(5) 0.0023(5)
C4 0.0245(6) 0.0359(7) 0.0319(6) -0.0018(5) -0.0065(5) -0.0061(5)
C5 0.0224(5) 0.0250(6) 0.0292(6) -0.0026(5) 0.0019(5) -0.0045(5)
C6 0.0208(5) 0.0249(6) 0.0248(5) 0.0001(4) 0.0001(4) -0.0008(4)
C7 0.0369(7) 0.0250(7) 0.0477(8) 0.0030(6) -0.0031(6) 0.0036(6)
O6 0.0391(6) 0.0446(6) 0.0330(6) 0.0013(5) -0.0030(5) -0.0150(4)
N2 0.0305(6) 0.0258(5) 0.0254(5) 0.0002(4) 0.0003(5) -0.0021(4)
C8 0.0391(7) 0.0272(6) 0.0230(6) -0.0027(5) 0.0030(5) -0.0006(5)
C9 0.0321(6) 0.0364(7) 0.0354(7) -0.0045(6) 0.0045(6) -0.0058(6)

loop_
_atom_type_symbol
_atom_type_description
_atom_type_scat_dispersion_real
_atom_type_scat_dispersion_imag
_atom_type_scat_source
C C 0.0033 0.0016 'International Tables Vol C Tables 4.2.6.8 and 6.1.1.4'
H H 0.0000 0.0000 'International Tables Vol C Tables 4.2.6.8 and 6.1.1.4'
N N 0.0061 0.0033 'International Tables Vol C Tables 4.2.6.8 and 6.1.1.4'
O O 0.0106 0.0060 'International Tables Vol C Tables 4.2.6.8 and 6.1.1.4'
S S 0.1246 0.1234 'International Tables Vol C Tables 4.2.6.8 and 6.1.1.4'

loop_
_geom_angle_atom_site_label_1
_geom_angle_atom_site_label_2
_geom_angle_atom_site_label_3
_geom_angle
O4 S1 O3 112.75(7)
O4 S1 O5 112.65(6)
O3 S1 O5 111.52(6)
O4 S1 C1 107.11(6)
O3 S1 C1 106.16(5)
O5 S1 C1 106.10(6)
O1 N1 O2 123.46(13)
O1 N1 C5 118.26(11)
O2 N1 C5 118.28(12)
C6 C1 C2 121.49(11)
C6 C1 S1 117.75(9)
C2 C1 S1 120.75(9)
C3 C2 C1 117.32(12)
C3 C2 C7 119.08(12)
C1 C2 C7 123.59(11)
C4 C3 C2 122.21(12)
C4 C3 H3 118.9
C2 C3 H3 118.9
C5 C4 C3 118.32(12)
C5 C4 H4 120.8
C3 C4 H4 120.8
C4 C5 C6 122.13(12)
C4 C5 N1 119.20(12)
C6 C5 N1 118.66(11)
C1 C6 C5 118.51(11)
C1 C6 H6 120.7
C5 C6 H6 120.7
C2 C7 H7A 109.5
C2 C7 H7B 109.5
H7A C7 H7B 109.5
C2 C7 H7C 109.5
H7A C7 H7C 109.5
H7B C7 H7C 109.5
C9 O6 H6' 108.8(15)
C8 N2 H2A 105.8(14)
C8 N2 H2B 114.3(14)
H2A N2 H2B 108.7(19)
C8 N2 H2C 111.7(12)
H2A N2 H2C 111.0(19)
H2B N2 H2C 105.5(18)
N2 C8 C9 112.29(11)
N2 C8 H8A 109.1
C9 C8 H8A 109.1
N2 C8 H8B 109.1
C9 C8 H8B 109.1
H8A C8 H8B 107.9
O6 C9 C8 108.85(12)
O6 C9 H9A 109.9
C8 C9 H9A 109.9
O6 C9 H9B 109.9
C8 C9 H9B 109.9
H9A C9 H9B 108.3

loop_
_geom_bond_atom_site_label_1
_geom_bond_atom_site_label_2
_geom_bond_distance
S1 O4 1.4506(10)
S1 O3 1.4540(10)
S1 O5 1.4628(10)
S1 C1 1.7821(11)
O1 N1 1.2183(16)
O2 N1 1.2234(15)
N1 C5 1.4638(16)
C1 C6 1.3846(17)
C1 C2 1.4054(16)
C2 C3 1.3971(18)
C2 C7 1.5030(18)
C3 C4 1.382(2)
C3 H3 0.9300
C4 C5 1.3774(19)
C4 H4 0.9300
C5 C6 1.3860(16)
C6 H6 0.9300
C7 H7A 0.9600
C7 H7B 0.9600
C7 H7C 0.9600
O6 C9 1.4141(17)
O6 H6' 0.813(9)
N2 C8 1.4757(17)
N2 H2A 0.89(2)
N2 H2B 0.85(2)
N2 H2C 0.92(2)
C8 C9 1.5016(18)
C8 H8A 0.9700
C8 H8B 0.9700
C9 H9A 0.9700
C9 H9B 0.9700

loop_
_geom_hbond_atom_site_label_D
_geom_hbond_atom_site_label_H
_geom_hbond_atom_site_label_A
_geom_hbond_site_symmetry_A
_geom_hbond_distance_DH
_geom_hbond_distance_HA
_geom_hbond_distance_DA
_geom_hbond_angle_DHA
_geom_hbond_publ_flag
N2 H2A O5 4_575 0.89(2) 2.04(2) 2.872(2) 156(2) yes
N2 H2B O5 . 0.85(2) 2.10(2) 2.938(2) 166(2) yes
N2 H2C O3 2_645 0.92(2) 2.00(2) 2.9140(10) 172(2) yes
O6 H6' O4 3_676 0.813(9) 1.967(14) 2.7600(10) 165.0(10) yes
